data_2231229
loop_
_publ_author_name
'Rodrigues, Vinola Z.'
'Foro, Sabine'
'Gowda, B. Thimme'

_publ_section_title
;
 2-Chloro-<i>N</i>-(3,4-dimethylphenyl)benzamide
;
_journal_coeditor_code NC2237
_journal_issue 8
_journal_name_full 'Acta Crystallographica Section E'
_journal_page_first o2019
_journal_paper_doi 10.1107/S1600536811027267
_journal_volume 67
_journal_year 2011
_chemical_formula_iupac 'C15 H14 Cl N O'
_chemical_formula_moiety 'C15 H14 Cl N O'
_chemical_formula_sum 'C15 H14 Cl N O'
_chemical_formula_weight 259.72
_chemical_name_systematic
;
2-Chloro-<i>N</i>-(3,4-dimethylphenyl)benzamide
;
_space_group_IT_number 14
_symmetry_cell_setting monoclinic
_symmetry_space_group_name_Hall '-P 2ybc'
_symmetry_space_group_name_H-M 'P 1 21/c 1'
_atom_sites_solution_hydrogens geom
_atom_sites_solution_primary direct
_atom_sites_solution_secondary difmap
_audit_creation_method SHELXL-97
_cell_angle_alpha 90.00
_cell_angle_beta 91.950(10)
_cell_angle_gamma 90.00
_cell_formula_units_Z 4
_cell_length_a 20.893(2)
_cell_length_b 7.2590(10)
_cell_length_c 8.9700(10)
_cell_measurement_reflns_used 872
_cell_measurement_temperature 293(2)
_cell_measurement_theta_max 27.92
_cell_measurement_theta_min 2.80
_cell_volume 1359.6(3)
_computing_cell_refinement
;
CrysAlis RED (Oxford Diffraction, 2009)
;
_computing_data_collection
;
CrysAlis CCD (Oxford Diffraction, 2009)
;
_computing_data_reduction
;
CrysAlis RED (Oxford Diffraction, 2009)
;
_computing_molecular_graphics 'PLATON (Spek, 2009)'
_computing_publication_material 'SHELXL97 (Sheldrick, 2008)'
_computing_structure_refinement 'SHELXL97 (Sheldrick, 2008)'
_computing_structure_solution 'SHELXS97 (Sheldrick, 2008)'
_diffrn_ambient_temperature 293(2)
_diffrn_measured_fraction_theta_full 0.998
_diffrn_measured_fraction_theta_max 0.998
_diffrn_measurement_device_type
;
Oxford Diffraction Xcalibur diffractometer
with a Sapphire CCD detector
;
_diffrn_measurement_method
;
Rotation method data acquisition using \w
;
_diffrn_radiation_monochromator graphite
_diffrn_radiation_source 'fine-focus sealed tube'
_diffrn_radiation_type MoK\a
_diffrn_radiation_wavelength 0.71073
_diffrn_reflns_av_R_equivalents 0.0267
_diffrn_reflns_av_sigmaI/netI 0.0424
_diffrn_reflns_limit_h_max 16
_diffrn_reflns_limit_h_min -25
_diffrn_reflns_limit_k_max 8
_diffrn_reflns_limit_k_min -8
_diffrn_reflns_limit_l_max 10
_diffrn_reflns_limit_l_min -10
_diffrn_reflns_number 4865
_diffrn_reflns_theta_full 25.35
_diffrn_reflns_theta_max 25.35
_diffrn_reflns_theta_min 2.93
_diffrn_standards_decay_% 0
_diffrn_standards_number 0
_exptl_absorpt_coefficient_mu 0.268
_exptl_absorpt_correction_T_max 0.9584
_exptl_absorpt_correction_T_min 0.9239
_exptl_absorpt_correction_type multi-scan
_exptl_absorpt_process_details
;
(CrysAlis RED; Oxford Diffraction, 2009)
;
_exptl_crystal_colour 'light brown'
_exptl_crystal_density_diffrn 1.269
_exptl_crystal_density_method 'not measured'
_exptl_crystal_description prism
_exptl_crystal_F_000 544
_exptl_crystal_size_max 0.30
_exptl_crystal_size_mid 0.26
_exptl_crystal_size_min 0.16
_refine_diff_density_max 0.320
_refine_diff_density_min -0.276
_refine_ls_extinction_method none
_refine_ls_goodness_of_fit_ref 1.099
_refine_ls_hydrogen_treatment mixed
_refine_ls_matrix_type full
_refine_ls_number_parameters 168
_refine_ls_number_reflns 2489
_refine_ls_number_restraints 1
_refine_ls_restrained_S_all 1.098
_refine_ls_R_factor_all 0.1192
_refine_ls_R_factor_gt 0.0763
_refine_ls_shift/su_max 0.000
_refine_ls_shift/su_mean 0.000
_refine_ls_structure_factor_coef Fsqd
_refine_ls_weighting_details 'calc w=1/[\s^2^(Fo^2^)+(0.0740P)^2^+2.1954P] where P=(Fo^2^+2Fc^2^)/3'
_refine_ls_weighting_scheme calc
_refine_ls_wR_factor_gt 0.1971
_refine_ls_wR_factor_ref 0.2171
_reflns_number_gt 1570
_reflns_number_total 2489
_reflns_threshold_expression I>2\s(I)
_cod_data_source_file nc2237.cif
_cod_data_source_block I
_cod_original_sg_symbol_H-M 'P 21/c'
_cod_database_code 2231229
_cod_database_fobs_code 2231229

loop_
_symmetry_equiv_pos_as_xyz
'x, y, z'
'-x, y+1/2, -z+1/2'
'-x, -y, -z'
'x, -y-1/2, z-1/2'

loop_
_atom_site_type_symbol
_atom_site_label
_atom_site_fract_x
_atom_site_fract_y
_atom_site_fract_z
_atom_site_U_iso_or_equiv
_atom_site_adp_type
_atom_site_calc_flag
_atom_site_refinement_flags
_atom_site_occupancy
_atom_site_symmetry_multiplicity
C C1 0.2020(2) 0.0975(6) 0.1139(4) 0.0465(11) Uani d . 1 1
C C2 0.15704(19) 0.1524(7) 0.0060(4) 0.0509(11) Uani d . 1 1
H H2 0.1555 0.2746 -0.0251 0.061 Uiso calc R 1 1
C C3 0.11372(19) 0.0239(8) -0.0568(4) 0.0549(13) Uani d . 1 1
C C4 0.1162(2) -0.1594(7) -0.0111(5) 0.0571(13) Uani d . 1 1
C C5 0.1615(2) -0.2089(8) 0.0966(5) 0.0629(13) Uani d . 1 1
H H5 0.1635 -0.3308 0.1283 0.075 Uiso calc R 1 1
C C6 0.2037(2) -0.0836(7) 0.1584(5) 0.0572(12) Uani d . 1 1
H H6 0.2338 -0.1215 0.2309 0.069 Uiso calc R 1 1
C C7 0.2788(2) 0.3563(6) 0.1115(4) 0.0443(10) Uani d . 1 1
C C8 0.3274(2) 0.4554(6) 0.2085(4) 0.0446(10) Uani d . 1 1
C C9 0.3914(2) 0.4586(6) 0.1757(5) 0.0545(12) Uani d . 1 1
C C10 0.4350(2) 0.5547(8) 0.2628(6) 0.0706(14) Uani d . 1 1
H H10 0.4782 0.5528 0.2414 0.085 Uiso calc R 1 1
C C11 0.4141(3) 0.6539(8) 0.3824(6) 0.0832(18) Uani d . 1 1
H H11 0.4433 0.7225 0.4398 0.100 Uiso calc R 1 1
C C12 0.3509(3) 0.6532(8) 0.4181(6) 0.0733(15) Uani d . 1 1
H H12 0.3372 0.7191 0.5000 0.088 Uiso calc R 1 1
C C13 0.3083(2) 0.5538(7) 0.3309(5) 0.0566(12) Uani d . 1 1
H H13 0.2653 0.5526 0.3548 0.068 Uiso calc R 1 1
C C14 0.0649(2) 0.0927(9) -0.1727(6) 0.0855(19) Uani d . 1 1
H H14A 0.0722 0.2210 -0.1915 0.103 Uiso calc R 1 1
H H14B 0.0225 0.0762 -0.1365 0.103 Uiso calc R 1 1
H H14C 0.0690 0.0243 -0.2634 0.103 Uiso calc R 1 1
C C15 0.0705(3) -0.3013(9) -0.0752(6) 0.0836(18) Uani d . 1 1
H H15A 0.0740 -0.3054 -0.1816 0.100 Uiso calc R 1 1
H H15B 0.0275 -0.2691 -0.0511 0.100 Uiso calc R 1 1
H H15C 0.0810 -0.4199 -0.0337 0.100 Uiso calc R 1 1
N N1 0.24717(17) 0.2223(5) 0.1808(3) 0.0506(10) Uani d D 1 1
H H1N 0.260(2) 0.189(6) 0.270(3) 0.061 Uiso d D 1 1
O O1 0.26938(16) 0.3992(5) -0.0198(3) 0.0633(9) Uani d . 1 1
Cl Cl1 0.41840(7) 0.3313(2) 0.02704(17) 0.0920(6) Uani d . 1 1

loop_
_atom_site_aniso_label
_atom_site_aniso_U_11
_atom_site_aniso_U_22
_atom_site_aniso_U_33
_atom_site_aniso_U_12
_atom_site_aniso_U_13
_atom_site_aniso_U_23
C1 0.047(2) 0.061(3) 0.031(2) -0.005(2) -0.0019(17) -0.0008(19)
C2 0.047(2) 0.064(3) 0.042(2) 0.003(2) -0.0029(18) -0.002(2)
C3 0.038(2) 0.089(4) 0.037(2) 0.001(2) -0.0061(17) -0.010(2)
C4 0.052(3) 0.076(4) 0.044(2) -0.014(3) 0.0045(19) -0.009(2)
C5 0.069(3) 0.064(3) 0.055(3) -0.015(3) -0.002(2) 0.002(2)
C6 0.058(3) 0.065(3) 0.048(2) -0.011(2) -0.010(2) 0.005(2)
C7 0.051(2) 0.049(3) 0.032(2) -0.001(2) -0.0033(17) -0.0021(19)
C8 0.055(3) 0.040(2) 0.037(2) -0.003(2) -0.0077(18) 0.0038(18)
C9 0.058(3) 0.052(3) 0.053(3) -0.003(2) -0.003(2) -0.003(2)
C10 0.056(3) 0.077(4) 0.079(4) -0.013(3) -0.002(3) -0.001(3)
C11 0.082(4) 0.083(4) 0.083(4) -0.029(3) -0.012(3) -0.022(3)
C12 0.084(4) 0.074(4) 0.062(3) -0.013(3) 0.000(3) -0.025(3)
C13 0.068(3) 0.055(3) 0.047(2) -0.006(2) 0.000(2) -0.010(2)
C14 0.064(3) 0.127(5) 0.064(3) 0.011(3) -0.024(3) -0.009(3)
C15 0.079(4) 0.107(5) 0.064(3) -0.034(4) 0.000(3) -0.019(3)
N1 0.059(2) 0.060(2) 0.0313(17) -0.015(2) -0.0121(16) 0.0037(17)
O1 0.082(2) 0.073(2) 0.0339(16) -0.0139(18) -0.0117(14) 0.0075(15)
Cl1 0.0697(9) 0.1153(14) 0.0917(11) 0.0070(9) 0.0146(7) -0.0370(9)

loop_
_atom_type_symbol
_atom_type_description
_atom_type_scat_dispersion_real
_atom_type_scat_dispersion_imag
_atom_type_scat_source
C C 0.0033 0.0016 'International Tables Vol C Tables 4.2.6.8 and 6.1.1.4'
H H 0.0000 0.0000 'International Tables Vol C Tables 4.2.6.8 and 6.1.1.4'
N N 0.0061 0.0033 'International Tables Vol C Tables 4.2.6.8 and 6.1.1.4'
O O 0.0106 0.0060 'International Tables Vol C Tables 4.2.6.8 and 6.1.1.4'
Cl Cl 0.1484 0.1585 'International Tables Vol C Tables 4.2.6.8 and 6.1.1.4'

loop_
_geom_angle_atom_site_label_1
_geom_angle_atom_site_label_2
_geom_angle_atom_site_label_3
_geom_angle
C6 C1 C2 119.3(4)
C6 C1 N1 118.3(4)
C2 C1 N1 122.4(4)
C1 C2 C3 120.1(5)
C1 C2 H2 119.9
C3 C2 H2 119.9
C4 C3 C2 120.0(4)
C4 C3 C14 122.2(5)
C2 C3 C14 117.8(5)
C5 C4 C3 118.2(4)
C5 C4 C15 120.1(5)
C3 C4 C15 121.7(4)
C6 C5 C4 121.9(5)
C6 C5 H5 119.0
C4 C5 H5 119.0
C5 C6 C1 120.4(4)
C5 C6 H6 119.8
C1 C6 H6 119.8
O1 C7 N1 124.3(4)
O1 C7 C8 121.2(4)
N1 C7 C8 114.5(3)
C9 C8 C13 118.1(4)
C9 C8 C7 121.8(4)
C13 C8 C7 120.1(4)
C10 C9 C8 121.1(4)
C10 C9 Cl1 118.9(4)
C8 C9 Cl1 119.9(3)
C9 C10 C11 119.3(5)
C9 C10 H10 120.4
C11 C10 H10 120.4
C12 C11 C10 121.0(5)
C12 C11 H11 119.5
C10 C11 H11 119.5
C11 C12 C13 118.8(5)
C11 C12 H12 120.6
C13 C12 H12 120.6
C12 C13 C8 121.8(5)
C12 C13 H13 119.1
C8 C13 H13 119.1
C3 C14 H14A 109.5
C3 C14 H14B 109.5
H14A C14 H14B 109.5
C3 C14 H14C 109.5
H14A C14 H14C 109.5
H14B C14 H14C 109.5
C4 C15 H15A 109.5
C4 C15 H15B 109.5
H15A C15 H15B 109.5
C4 C15 H15C 109.5
H15A C15 H15C 109.5
H15B C15 H15C 109.5
C7 N1 C1 126.6(3)
C7 N1 H1N 119(3)
C1 N1 H1N 113(3)

loop_
_geom_bond_atom_site_label_1
_geom_bond_atom_site_label_2
_geom_bond_distance
C1 C6 1.375(6)
C1 C2 1.384(6)
C1 N1 1.426(5)
C2 C3 1.404(6)
C2 H2 0.9300
C3 C4 1.393(7)
C3 C14 1.516(6)
C4 C5 1.377(7)
C4 C15 1.504(7)
C5 C6 1.371(6)
C5 H5 0.9300
C6 H6 0.9300
C7 O1 1.228(4)
C7 N1 1.340(5)
C7 C8 1.500(5)
C8 C9 1.379(6)
C8 C13 1.380(6)
C9 C10 1.371(6)
C9 Cl1 1.732(5)
C10 C11 1.375(7)
C10 H10 0.9300
C11 C12 1.369(7)
C11 H11 0.9300
C12 C13 1.370(7)
C12 H12 0.9300
C13 H13 0.9300
C14 H14A 0.9600
C14 H14B 0.9600
C14 H14C 0.9600
C15 H15A 0.9600
C15 H15B 0.9600
C15 H15C 0.9600
N1 H1N 0.866(19)

loop_
_geom_hbond_atom_site_label_D
_geom_hbond_atom_site_label_H
_geom_hbond_atom_site_label_A
_geom_hbond_site_symmetry_A
_geom_hbond_distance_DH
_geom_hbond_distance_HA
_geom_hbond_distance_DA
_geom_hbond_angle_DHA
N1 H1N O1 4_566 0.866(19) 2.00(2) 2.850(4) 168(4)

loop_
_geom_torsion_atom_site_label_1
_geom_torsion_atom_site_label_2
_geom_torsion_atom_site_label_3
_geom_torsion_atom_site_label_4
_geom_torsion
C6 C1 C2 C3 0.1(6)
N1 C1 C2 C3 179.8(4)
C1 C2 C3 C4 -0.4(6)
C1 C2 C3 C14 179.0(4)
C2 C3 C4 C5 0.5(6)
C14 C3 C4 C5 -178.9(4)
C2 C3 C4 C15 179.8(4)
C14 C3 C4 C15 0.4(7)
C3 C4 C5 C6 -0.3(7)
C15 C4 C5 C6 -179.6(5)
C4 C5 C6 C1 0.0(7)
C2 C1 C6 C5 0.1(7)
N1 C1 C6 C5 -179.6(4)
O1 C7 C8 C9 -60.5(6)
N1 C7 C8 C9 120.2(5)
O1 C7 C8 C13 116.5(5)
N1 C7 C8 C13 -62.7(5)
C13 C8 C9 C10 0.8(7)
C7 C8 C9 C10 177.9(4)
C13 C8 C9 Cl1 177.8(3)
C7 C8 C9 Cl1 -5.0(6)
C8 C9 C10 C11 -2.0(8)
Cl1 C9 C10 C11 -179.1(4)
C9 C10 C11 C12 2.1(9)
C10 C11 C12 C13 -1.0(9)
C11 C12 C13 C8 -0.2(8)
C9 C8 C13 C12 0.3(7)
C7 C8 C13 C12 -176.9(5)
O1 C7 N1 C1 5.7(7)
C8 C7 N1 C1 -175.1(4)
C6 C1 N1 C7 139.5(5)
C2 C1 N1 C7 -40.1(7)

loop_
_cod_related_entry_id
_cod_related_entry_database
_cod_related_entry_code
1 ChemSpider 260362
